data_2013539
loop_
_publ_author_name
'Wang, Hai-Ying'
'Liu, Shyh-Jiun'
'Wang, Ru-Ji'
'Su, Chan-Cheng'

_publ_section_title
;
 The effects of substitution on tetrakis(substituted
 imidazole)copper(II) trifluoromethanesulfonates
;
_journal_issue 12
_journal_name_full 'Acta Crystallographica Section C'
_journal_page_first m512
_journal_page_last m515
_journal_paper_doi 10.1107/S0108270103021061
_journal_volume 59
_journal_year 2003
_chemical_formula_iupac '[Cu (C4 H6 N2)4] (C F3 S O3)2'
_chemical_formula_moiety 'C16 H24 Cu N8 2+, 2C F3 O3 S 1-'
_chemical_formula_structural '[Cu (C4 H6 N2)4] (F3 C S O3)2'
_chemical_formula_sum 'C18 H24 Cu F6 N8 O6 S2'
_chemical_formula_weight 690.11
_chemical_name_systematic
;
tetrakis(5-methyl-1H-imidazole-\kN^3^)copper(II) trifluoromethanesulfonate
;
_space_group_IT_number 14
_symmetry_cell_setting monoclinic
_symmetry_space_group_name_Hall '-P 2ybc'
_symmetry_space_group_name_H-M 'P 1 21/c 1'
_atom_sites_solution_hydrogens geom
_atom_sites_solution_primary direct
_atom_sites_solution_secondary difmap
_audit_creation_method SHELXL-97
_cell_angle_alpha 90.00
_cell_angle_beta 95.50(3)
_cell_angle_gamma 90.00
_cell_formula_units_Z 4
_cell_length_a 16.400(3)
_cell_length_b 10.174(2)
_cell_length_c 17.016(3)
_cell_measurement_reflns_used 25
_cell_measurement_temperature 293(2)
_cell_measurement_theta_max 15.0
_cell_measurement_theta_min 10.3
_cell_volume 2826.1(9)
_computing_cell_refinement CAD-4/PC
_computing_data_collection 'CAD-4/PC (Enraf-Nonius, 1992)'
_computing_data_reduction 'XCAD4/PC (Harms, 1997)'
_computing_molecular_graphics SHELXTL
_computing_publication_material SHELXTL
_computing_structure_refinement SHELXTL)
_computing_structure_solution 'SHELXTL (Bruker, 1997)'
_diffrn_ambient_temperature 293(2)
_diffrn_measured_fraction_theta_full 0.999
_diffrn_measured_fraction_theta_max 0.999
_diffrn_measurement_device_type 'Enraf--Nonius CAD-4'
_diffrn_measurement_method '\w scan'
_diffrn_radiation_monochromator graphite
_diffrn_radiation_source 'fine-focus sealed tube'
_diffrn_radiation_type MoK\a
_diffrn_radiation_wavelength 0.71073
_diffrn_reflns_av_R_equivalents 0.0251
_diffrn_reflns_av_sigmaI/netI 0.0672
_diffrn_reflns_limit_h_max 19
_diffrn_reflns_limit_h_min -19
_diffrn_reflns_limit_k_max 12
_diffrn_reflns_limit_k_min 0
_diffrn_reflns_limit_l_max 20
_diffrn_reflns_limit_l_min 0
_diffrn_reflns_number 5140
_diffrn_reflns_theta_full 25.00
_diffrn_reflns_theta_max 25.00
_diffrn_reflns_theta_min 2.34
_diffrn_standards_decay_% 0
_diffrn_standards_interval_time 7200
_diffrn_standards_number 3
_exptl_absorpt_coefficient_mu 1.009
_exptl_absorpt_correction_T_max 0.817
_exptl_absorpt_correction_T_min 0.706
_exptl_absorpt_correction_type psi-scan
_exptl_absorpt_process_details '(North et al., 1968)'
_exptl_crystal_colour blue
_exptl_crystal_density_diffrn 1.622
_exptl_crystal_density_method 'not measured'
_exptl_crystal_description prism
_exptl_crystal_F_000 1404
_exptl_crystal_size_max 0.4
_exptl_crystal_size_mid 0.3
_exptl_crystal_size_min 0.2
_refine_diff_density_max 0.364
_refine_diff_density_min -0.305
_refine_ls_extinction_method none
_refine_ls_goodness_of_fit_ref 1.026
_refine_ls_hydrogen_treatment constr
_refine_ls_matrix_type full
_refine_ls_number_parameters 370
_refine_ls_number_reflns 4954
_refine_ls_number_restraints 36
_refine_ls_restrained_S_all 1.040
_refine_ls_R_factor_all 0.1068
_refine_ls_R_factor_gt 0.0411
_refine_ls_shift/su_max 0.006
_refine_ls_shift/su_mean 0.000
_refine_ls_structure_factor_coef Fsqd
_refine_ls_weighting_details 'calc w=1/[\s^2^(Fo^2^)+(0.001P)^2^+7P] where P=(Fo^2^+2Fc^2^)/3'
_refine_ls_weighting_scheme calc
_refine_ls_wR_factor_gt 0.0862
_refine_ls_wR_factor_ref 0.1027
_reflns_number_gt 2890
_reflns_number_total 4954
_reflns_threshold_expression I>2\s(I)
_cod_data_source_file av1148.cif
_cod_data_source_block III
_cod_original_sg_symbol_H-M 'P 21/c'
_cod_database_code 2013539
_cod_database_fobs_code 2013539

loop_
_symmetry_equiv_pos_as_xyz
'x, y, z'
'-x, y+1/2, -z+1/2'
'-x, -y, -z'
'x, -y-1/2, z-1/2'

loop_
_atom_site_label
_atom_site_fract_x
_atom_site_fract_y
_atom_site_fract_z
_atom_site_U_iso_or_equiv
_atom_site_adp_type
_atom_site_calc_flag
_atom_site_refinement_flags
_atom_site_occupancy
_atom_site_disorder_assembly
_atom_site_disorder_group
_atom_site_type_symbol
Cu1 0.22066(4) 0.22516(6) 0.15852(3) 0.04250(16) Uani d . 1 . . Cu
S1 0.12378(8) -0.05689(12) 0.01003(7) 0.0441(3) Uani d . 1 . . S
S2 0.34659(8) 0.53309(13) 0.26798(8) 0.0512(3) Uani d . 1 . . S
F1 0.2757(3) -0.1386(5) 0.0277(3) 0.1318(19) Uani d U 1 . . F
F2 0.2496(2) 0.0009(5) -0.0651(3) 0.1059(14) Uani d U 1 . . F
F3 0.2108(2) -0.1983(4) -0.0796(2) 0.0950(12) Uani d U 1 . . F
F4 0.4582(3) 0.6563(5) 0.1991(2) 0.142(2) Uani d U 1 . . F
F5 0.3920(3) 0.5142(5) 0.1257(2) 0.1315(19) Uani d U 1 . . F
F6 0.4816(3) 0.4559(7) 0.2167(3) 0.159(2) Uani d U 1 . . F
O1 0.1471(2) 0.0404(4) 0.0688(2) 0.0609(10) Uani d . 1 . . O
O2 0.0761(2) -0.0098(4) -0.0590(2) 0.0673(11) Uani d . 1 . . O
O3 0.0968(3) -0.1784(3) 0.0409(2) 0.0772(13) Uani d . 1 . . O
O4 0.3153(2) 0.4033(4) 0.2611(3) 0.0755(12) Uani d . 1 . . O
O5 0.2870(3) 0.6289(4) 0.2411(3) 0.0959(16) Uani d . 1 . . O
O6 0.3906(2) 0.5710(5) 0.3398(2) 0.0961(17) Uani d . 1 . . O
N1 0.1252(2) 0.2628(4) 0.2190(2) 0.0427(10) Uani d . 1 . . N
N2 0.0469(3) 0.3349(4) 0.3060(2) 0.0573(12) Uani d . 1 . . N
H2A 0.0305 0.3773 0.3481 0.069 Uiso d R 1 . . H
N3 0.2577(2) 0.0872(4) 0.2378(2) 0.0428(10) Uani d . 1 . . N
N4 0.2950(3) -0.1030(4) 0.2876(2) 0.0547(12) Uani d . 1 . . N
H4A 0.3041 -0.1901 0.2917 0.066 Uiso d R 1 . . H
N5 0.3246(2) 0.2032(4) 0.1080(2) 0.0419(10) Uani d . 1 . . N
N6 0.4529(3) 0.1618(4) 0.0973(3) 0.0585(12) Uani d . 1 . . N
H6A 0.5053 0.1380 0.1104 0.070 Uiso d R 1 . . H
N7 0.1773(2) 0.3582(4) 0.0787(2) 0.0419(10) Uani d . 1 . . N
N8 0.1388(3) 0.5486(4) 0.0299(2) 0.0523(11) Uani d . 1 . . N
H8A 0.1310 0.6360 0.0256 0.063 Uiso d R 1 . . H
C1 0.1229(3) 0.3352(5) 0.2824(3) 0.0524(13) Uani d . 1 . . C
H1A 0.1689 0.3812 0.3083 0.063 Uiso d R 1 . . H
C2 -0.0017(3) 0.2583(5) 0.2543(3) 0.0514(13) Uani d . 1 . . C
C3 0.0469(3) 0.2151(5) 0.2013(3) 0.0444(12) Uani d . 1 . . C
H3A 0.0300 0.1582 0.1577 0.053 Uiso d R 1 . . H
C4 -0.0900(3) 0.2345(8) 0.2636(4) 0.088(2) Uani d . 1 . . C
H4B -0.1132 0.1789 0.2216 0.106 Uiso d R 1 . . H
H4C -0.0951 0.1927 0.3134 0.106 Uiso d R 1 . . H
H4D -0.1184 0.3170 0.2617 0.106 Uiso d R 1 . . H
C7 0.2908(3) 0.1021(5) 0.3148(3) 0.0505(13) Uani d . 1 . . C
H7A 0.2967 0.1846 0.3421 0.061 Uiso d R 1 . . H
C6 0.3138(3) -0.0142(5) 0.3462(3) 0.0471(12) Uani d . 1 . . C
C5 0.2619(3) -0.0401(5) 0.2240(3) 0.0524(13) Uani d . 1 . . C
H5A 0.2434 -0.0811 0.1747 0.063 Uiso d R 1 . . H
C8 0.3533(4) -0.0538(6) 0.4250(3) 0.0776(19) Uani d . 1 . . C
H8B 0.3613 0.0220 0.4585 0.093 Uiso d R 1 . . H
H8C 0.3193 -0.1162 0.4487 0.093 Uiso d R 1 . . H
H8D 0.4054 -0.0931 0.4182 0.093 Uiso d R 1 . . H
C9 0.3944(3) 0.1653(6) 0.1452(3) 0.0594(15) Uani d . 1 . . C
H9A 0.4017 0.1430 0.2003 0.071 Uiso d R 1 . . H
C10 0.4210(3) 0.2005(5) 0.0239(3) 0.0489(13) Uani d . 1 . . C
C11 0.3417(3) 0.2255(5) 0.0322(3) 0.0464(12) Uani d . 1 . . C
H11A 0.3026 0.2560 -0.0095 0.056 Uiso d R 1 . . H
C12 0.4716(4) 0.2074(7) -0.0438(3) 0.0795(19) Uani d . 1 . . C
H12A 0.4379 0.2363 -0.0898 0.095 Uiso d R 1 . . H
H12B 0.5154 0.2690 -0.0319 0.095 Uiso d R 1 . . H
H12C 0.4940 0.1224 -0.0536 0.095 Uiso d R 1 . . H
C13 0.1774(3) 0.4850(5) 0.0911(3) 0.0490(13) Uani d . 1 . . C
H13A 0.2025 0.5267 0.1379 0.059 Uiso d R 1 . . H
C14 0.1121(3) 0.4588(5) -0.0261(3) 0.0502(13) Uani d . 1 . . C
C15 0.1363(3) 0.3410(5) 0.0054(3) 0.0486(13) Uani d . 1 . . C
H15A 0.1269 0.2582 -0.0210 0.058 Uiso d R 1 . . H
C16 0.0681(4) 0.4970(6) -0.1030(3) 0.084(2) Uani d . 1 . . C
H16A 0.0550 0.4192 -0.1336 0.101 Uiso d R 1 . . H
H16B 0.0185 0.5428 -0.0945 0.101 Uiso d R 1 . . H
H16C 0.1026 0.5531 -0.1308 0.101 Uiso d R 1 . . H
C17 0.2199(4) -0.1017(7) -0.0275(4) 0.0677(17) Uani d . 1 . . C
C18 0.4214(5) 0.5436(9) 0.1974(4) 0.093(2) Uani d . 1 . . C

loop_
_atom_site_aniso_label
_atom_site_aniso_U_11
_atom_site_aniso_U_22
_atom_site_aniso_U_33
_atom_site_aniso_U_12
_atom_site_aniso_U_13
_atom_site_aniso_U_23
Cu1 0.0440(3) 0.0405(3) 0.0431(3) 0.0074(3) 0.0050(2) 0.0094(3)
S1 0.0602(8) 0.0303(6) 0.0415(7) 0.0044(6) 0.0029(6) 0.0007(6)
S2 0.0487(8) 0.0476(8) 0.0570(8) -0.0109(7) 0.0025(6) -0.0077(7)
F1 0.095(3) 0.193(5) 0.101(3) 0.080(3) -0.025(3) -0.050(3)
F2 0.093(3) 0.111(3) 0.121(3) -0.016(3) 0.049(3) -0.023(3)
F3 0.114(3) 0.088(3) 0.085(3) 0.016(2) 0.019(2) -0.040(2)
F4 0.178(5) 0.160(5) 0.093(3) -0.120(4) 0.045(3) -0.013(3)
F5 0.160(4) 0.179(5) 0.058(2) -0.083(4) 0.024(3) -0.029(3)
F6 0.087(3) 0.207(6) 0.191(6) 0.004(4) 0.063(4) -0.035(5)
O1 0.069(3) 0.051(2) 0.062(2) 0.0045(19) 0.0016(19) -0.0210(19)
O2 0.073(3) 0.077(3) 0.050(2) 0.013(2) -0.0019(19) 0.012(2)
O3 0.112(3) 0.036(2) 0.089(3) 0.001(2) 0.031(3) 0.013(2)
O4 0.079(3) 0.046(2) 0.105(3) -0.015(2) 0.027(3) -0.005(2)
O5 0.092(3) 0.051(3) 0.138(4) 0.011(2) -0.023(3) -0.022(3)
O6 0.062(3) 0.169(5) 0.058(3) -0.046(3) 0.005(2) -0.020(3)
N1 0.043(2) 0.042(2) 0.043(2) 0.004(2) 0.0046(18) 0.002(2)
N2 0.070(3) 0.055(3) 0.048(3) 0.015(2) 0.012(2) -0.005(2)
N3 0.051(2) 0.036(2) 0.042(2) 0.0017(19) 0.0060(19) 0.0064(19)
N4 0.075(3) 0.029(2) 0.058(3) 0.003(2) -0.001(2) 0.008(2)
N5 0.044(2) 0.039(2) 0.043(2) 0.0029(19) 0.0031(19) 0.0060(19)
N6 0.039(2) 0.073(3) 0.064(3) 0.014(2) 0.006(2) 0.009(3)
N7 0.050(2) 0.032(2) 0.043(2) 0.0050(19) -0.0010(19) 0.0019(19)
N8 0.069(3) 0.030(2) 0.057(3) 0.004(2) -0.002(2) 0.004(2)
C1 0.051(3) 0.049(3) 0.057(3) 0.000(3) 0.003(3) -0.003(3)
C2 0.048(3) 0.059(3) 0.047(3) 0.003(3) 0.001(2) 0.004(3)
C3 0.045(3) 0.046(3) 0.041(3) 0.001(2) -0.002(2) 0.000(2)
C4 0.050(3) 0.145(7) 0.071(4) 0.001(4) 0.019(3) 0.006(5)
C7 0.078(4) 0.031(3) 0.041(3) 0.002(3) 0.003(3) -0.002(2)
C6 0.059(3) 0.036(3) 0.045(3) 0.000(2) 0.002(3) 0.008(2)
C5 0.067(4) 0.042(3) 0.048(3) -0.003(3) -0.001(3) 0.000(3)
C8 0.107(5) 0.058(4) 0.063(4) 0.004(4) -0.014(4) 0.016(3)
C9 0.044(3) 0.084(4) 0.050(3) 0.011(3) 0.004(3) 0.015(3)
C10 0.053(3) 0.041(3) 0.053(3) 0.000(2) 0.009(3) 0.000(2)
C11 0.047(3) 0.047(3) 0.045(3) 0.003(3) 0.003(2) 0.008(3)
C12 0.074(4) 0.102(5) 0.066(4) -0.001(4) 0.022(3) -0.001(4)
C13 0.060(3) 0.039(3) 0.046(3) 0.004(3) -0.004(3) -0.002(2)
C14 0.064(3) 0.035(3) 0.049(3) 0.004(3) -0.004(3) 0.004(2)
C15 0.067(4) 0.031(3) 0.045(3) 0.004(2) -0.006(3) -0.003(2)
C16 0.120(6) 0.064(4) 0.062(4) 0.019(4) -0.026(4) 0.004(3)
C17 0.070(4) 0.066(4) 0.067(4) 0.006(3) 0.007(3) -0.015(3)
C18 0.091(6) 0.111(6) 0.082(5) -0.045(5) 0.029(4) -0.025(5)

loop_
_atom_type_symbol
_atom_type_description
_atom_type_scat_dispersion_real
_atom_type_scat_dispersion_imag
_atom_type_scat_source
C C 0.0033 0.0016 'International Tables Vol C Tables 4.2.6.8 and 6.1.1.4'
H H 0.0000 0.0000 'International Tables Vol C Tables 4.2.6.8 and 6.1.1.4'
N N 0.0061 0.0033 'International Tables Vol C Tables 4.2.6.8 and 6.1.1.4'
O O 0.0106 0.0060 'International Tables Vol C Tables 4.2.6.8 and 6.1.1.4'
F F 0.0171 0.0103 'International Tables Vol C Tables 4.2.6.8 and 6.1.1.4'
S S 0.1246 0.1234 'International Tables Vol C Tables 4.2.6.8 and 6.1.1.4'
Cu Cu 0.3201 1.2651 'International Tables Vol C Tables 4.2.6.8 and 6.1.1.4'

loop_
_geom_angle_atom_site_label_1
_geom_angle_atom_site_label_2
_geom_angle_atom_site_label_3
_geom_angle
_geom_angle_publ_flag
N1 Cu1 N5 172.42(16) yes
N1 Cu1 N7 88.55(16) yes
N5 Cu1 N7 92.67(16) yes
N1 Cu1 N3 89.41(16) yes
N5 Cu1 N3 89.70(15) yes
N7 Cu1 N3 176.70(16) yes
N1 Cu1 O1 95.62(14) yes
N5 Cu1 O1 91.89(14) yes
N7 Cu1 O1 88.63(14) yes
N3 Cu1 O1 89.00(14) yes
N1 Cu1 O4 88.29(14) yes
N5 Cu1 O4 84.14(14) yes
N7 Cu1 O4 97.01(14) yes
N3 Cu1 O4 85.50(14) yes
O1 Cu1 O4 173.23(12) yes
O2 S1 O3 115.3(3) no
O2 S1 O1 115.5(2) no
O3 S1 O1 114.3(2) no
O2 S1 C17 102.8(3) no
O3 S1 C17 102.8(3) no
O1 S1 C17 103.7(3) no
O6 S2 O4 118.5(3) no
O6 S2 O5 111.6(3) no
O4 S2 O5 112.3(3) no
O6 S2 C18 103.7(3) no
O4 S2 C18 105.3(3) no
O5 S2 C18 103.6(4) no
S1 O1 Cu1 166.5(2) no
S2 O4 Cu1 144.1(3) no
C1 N1 C3 106.1(4) no
C1 N1 Cu1 128.4(3) no
C3 N1 Cu1 125.5(3) no
C1 N2 C2 107.9(4) no
C1 N2 H2A 126.4 no
C2 N2 H2A 125.8 no
C5 N3 C7 104.8(4) no
C5 N3 Cu1 125.9(3) no
C7 N3 Cu1 129.1(3) no
C5 N4 C6 108.9(4) no
C5 N4 H4A 126.0 no
C6 N4 H4A 125.1 no
C9 N5 C11 104.8(4) no
C9 N5 Cu1 124.6(3) no
C11 N5 Cu1 130.5(3) no
C9 N6 C10 108.7(4) no
C9 N6 H6A 126.0 no
C10 N6 H6A 125.3 no
C13 N7 C15 105.4(4) no
C13 N7 Cu1 124.3(3) no
C15 N7 Cu1 130.0(3) no
C13 N8 C14 108.5(4) no
C13 N8 H8A 126.6 no
C14 N8 H8A 124.9 no
N1 C1 N2 110.2(5) no
N1 C1 H1A 124.7 no
N2 C1 H1A 125.0 no
C3 C2 N2 105.8(5) no
C3 C2 C4 131.8(5) no
N2 C2 C4 122.3(5) no
C2 C3 N1 109.9(4) no
C2 C3 H3A 125.0 no
N1 C3 H3A 125.1 no
C2 C4 H4B 109.7 no
C2 C4 H4C 109.5 no
H4B C4 H4C 109.5 no
C2 C4 H4D 109.2 no
H4B C4 H4D 109.5 no
H4C C4 H4D 109.5 no
C6 C7 N3 110.6(4) no
C6 C7 H7A 124.6 no
N3 C7 H7A 124.7 no
C7 C6 N4 105.1(4) no
C7 C6 C8 132.9(5) no
N4 C6 C8 121.9(5) no
N3 C5 N4 110.6(5) no
N3 C5 H5A 124.4 no
N4 C5 H5A 125.0 no
C6 C8 H8B 110.0 no
C6 C8 H8C 109.8 no
H8B C8 H8C 109.5 no
C6 C8 H8D 108.7 no
H8B C8 H8D 109.5 no
H8C C8 H8D 109.5 no
N5 C9 N6 111.3(5) no
N5 C9 H9A 124.1 no
N6 C9 H9A 124.6 no
C11 C10 N6 104.4(4) no
C11 C10 C12 133.6(5) no
N6 C10 C12 122.0(5) no
C10 C11 N5 110.8(4) no
C10 C11 H11A 124.5 no
N5 C11 H11A 124.7 no
C10 C12 H12A 109.1 no
C10 C12 H12B 109.2 no
H12A C12 H12B 109.5 no
C10 C12 H12C 110.1 no
H12A C12 H12C 109.5 no
H12B C12 H12C 109.5 no
N7 C13 N8 111.1(4) no
N7 C13 H13A 124.3 no
N8 C13 H13A 124.6 no
C15 C14 N8 104.7(4) no
C15 C14 C16 132.8(5) no
N8 C14 C16 122.5(5) no
C14 C15 N7 110.3(4) no
C14 C15 H15A 124.2 no
N7 C15 H15A 125.5 no
C14 C16 H16A 109.1 no
C14 C16 H16B 110.0 no
H16A C16 H16B 109.5 no
C14 C16 H16C 109.3 no
H16A C16 H16C 109.5 no
H16B C16 H16C 109.5 no
F1 C17 F3 107.2(5) no
F1 C17 F2 107.9(6) no
F3 C17 F2 106.4(5) no
F1 C17 S1 113.1(5) no
F3 C17 S1 112.1(5) no
F2 C17 S1 109.9(4) no
F4 C18 F5 110.7(7) no
F4 C18 F6 104.6(7) no
F5 C18 F6 105.8(7) no
F4 C18 S2 112.6(6) no
F5 C18 S2 113.3(5) no
F6 C18 S2 109.2(6) no

loop_
_geom_bond_atom_site_label_1
_geom_bond_atom_site_label_2
_geom_bond_site_symmetry_2
_geom_bond_distance
_geom_bond_publ_flag
Cu1 N1 . 1.992(4) yes
Cu1 N5 . 1.994(4) yes
Cu1 N7 . 2.000(4) yes
Cu1 N3 . 2.001(4) yes
Cu1 O1 . 2.639(3) yes
Cu1 O4 . 2.867(4) yes
S1 O2 . 1.429(4) no
S1 O3 . 1.430(4) no
S1 O1 . 1.433(3) no
S1 C17 . 1.815(6) no
S2 O6 . 1.412(4) no
S2 O4 . 1.417(4) no
S2 O5 . 1.424(4) no
S2 C18 . 1.800(7) no
F1 C17 . 1.302(7) no
F2 C17 . 1.341(7) no
F3 C17 . 1.323(6) no
F4 C18 . 1.294(8) no
F5 C18 . 1.303(8) no
F6 C18 . 1.348(10) no
N1 C1 . 1.309(6) no
N1 C3 . 1.379(6) no
N2 C1 . 1.345(6) no
N2 C2 . 1.371(6) no
N2 H2A . 0.9001 no
N3 C5 . 1.319(6) no
N3 C7 . 1.378(6) no
N4 C5 . 1.329(6) no
N4 C6 . 1.359(6) no
N4 H4A . 0.9000 no
N5 C9 . 1.312(6) no
N5 C11 . 1.366(6) no
N6 C9 . 1.317(6) no
N6 C10 . 1.365(6) no
N6 H6A . 0.9000 no
N7 C13 . 1.307(6) no
N7 C15 . 1.369(6) no
N8 C13 . 1.333(6) no
N8 C14 . 1.362(6) no
N8 H8A . 0.9000 no
C1 H1A . 0.9601 no
C2 C3 . 1.334(7) no
C2 C4 . 1.491(7) no
C3 H3A . 0.9600 no
C4 H4B . 0.9599 no
C4 H4C . 0.9600 no
C4 H4D . 0.9600 no
C7 C6 . 1.337(6) no
C7 H7A . 0.9600 no
C6 C8 . 1.488(7) no
C5 H5A . 0.9600 no
C8 H8B . 0.9600 no
C8 H8C . 0.9600 no
C8 H8D . 0.9601 no
C9 H9A . 0.9599 no
C10 C11 . 1.346(6) no
C10 C12 . 1.485(7) no
C11 H11A . 0.9601 no
C12 H12A . 0.9599 no
C12 H12B . 0.9599 no
C12 H12C . 0.9600 no
C13 H13A . 0.9600 no
C14 C15 . 1.357(6) no
C14 C16 . 1.484(7) no
C15 H15A . 0.9600 no
C16 H16A . 0.9600 no
C16 H16B . 0.9600 no
C16 H16C . 0.9600 no

loop_
_geom_hbond_atom_site_label_D
_geom_hbond_atom_site_label_H
_geom_hbond_atom_site_label_A
_geom_hbond_site_symmetry_A
_geom_hbond_distance_DH
_geom_hbond_distance_HA
_geom_hbond_distance_DA
_geom_hbond_angle_DHA
_geom_hbond_publ_flag
N2 H2A O2 4_566 0.90 2.16 2.910(6) 140.8 yes
N4 H4A O5 1_545 0.90 2.04 2.839(6) 147.3 yes
N6 H6A O6 2_645 0.90 1.96 2.840(6) 167.2 yes
N8 H8A O3 1_565 0.90 1.99 2.872(5) 164.6 yes
